data_2206099
loop_
_publ_author_name
'Wei Wang'
'Bing Zhao'
'Wen-Qin Zhang'

_publ_section_title
;
 2,2'-Bis(1-phenyl-1<i>H</i>-tetrazol-5-ylsulfanyl) ether
;
_journal_issue 6
_journal_name_full 'Acta Crystallographica Section E'
_journal_page_first o1639
_journal_page_last o1640
_journal_paper_doi 10.1107/S1600536805013784
_journal_volume 61
_journal_year 2005
_chemical_formula_iupac 'C18 H18 N8 O S2'
_chemical_formula_moiety 'C18 H18 N8 O S2'
_chemical_formula_sum 'C18 H18 N8 O S2'
_chemical_formula_weight 426.52
_chemical_melting_point 417
_chemical_name_systematic
;
2,2'-bis(1-phenyl-1H-tetrazole-5-ylsulfanyl) ether
;
_space_group_IT_number 61
_symmetry_cell_setting orthorhombic
_symmetry_space_group_name_Hall '-P 2ac 2ab'
_symmetry_space_group_name_H-M 'P b c a'
_atom_sites_solution_hydrogens geom
_atom_sites_solution_primary direct
_atom_sites_solution_secondary difmap
_cell_angle_alpha 90
_cell_angle_beta 90
_cell_angle_gamma 90
_cell_formula_units_Z 8
_cell_length_a 7.2873(15)
_cell_length_b 18.657(4)
_cell_length_c 30.047(6)
_cell_measurement_reflns_used 900
_cell_measurement_temperature 293(2)
_cell_measurement_theta_max 22.19
_cell_measurement_theta_min 2.72
_cell_volume 4085.2(15)
_computing_cell_refinement SMART
_computing_data_collection 'SMART (Bruker, 1997)'
_computing_data_reduction 'SAINT (Bruker, 1997)'
_computing_molecular_graphics 'SHELXTL (Bruker, 1997)'
_computing_publication_material SHELXTL
_computing_structure_refinement 'SHELXL97 (Sheldrick, 1997)'
_computing_structure_solution 'SHELXS97 (Sheldrick, 1997)'
_diffrn_ambient_temperature 293(2)
_diffrn_measured_fraction_theta_full 0.995
_diffrn_measured_fraction_theta_max 0.995
_diffrn_measurement_device_type 'Bruker SMART 1000 CCD area-detector'
_diffrn_measurement_method '\f and \w'
_diffrn_radiation_monochromator graphite
_diffrn_radiation_source 'fine-focus sealed tube'
_diffrn_radiation_type 'Mo K\a'
_diffrn_radiation_wavelength 0.71073
_diffrn_reflns_av_R_equivalents 0.0767
_diffrn_reflns_av_sigmaI/netI 0.0556
_diffrn_reflns_limit_h_max 9
_diffrn_reflns_limit_h_min -8
_diffrn_reflns_limit_k_max 23
_diffrn_reflns_limit_k_min -21
_diffrn_reflns_limit_l_max 37
_diffrn_reflns_limit_l_min -27
_diffrn_reflns_number 21954
_diffrn_reflns_theta_full 26.38
_diffrn_reflns_theta_max 26.38
_diffrn_reflns_theta_min 1.36
_diffrn_standards_number 0
_exptl_absorpt_coefficient_mu 0.288
_exptl_absorpt_correction_T_max 0.955
_exptl_absorpt_correction_T_min 0.933
_exptl_absorpt_correction_type multi-scan
_exptl_absorpt_process_details '(SADABS; Sheldrick, 1996)'
_exptl_crystal_colour colourless
_exptl_crystal_density_diffrn 1.387
_exptl_crystal_density_method 'not measured'
_exptl_crystal_description block
_exptl_crystal_F_000 1776
_exptl_crystal_size_max 0.38
_exptl_crystal_size_mid 0.20
_exptl_crystal_size_min 0.16
_refine_diff_density_max 0.211
_refine_diff_density_min -0.270
_refine_ls_extinction_method none
_refine_ls_goodness_of_fit_ref 1.039
_refine_ls_hydrogen_treatment constr
_refine_ls_matrix_type full
_refine_ls_number_parameters 262
_refine_ls_number_reflns 4175
_refine_ls_number_restraints 0
_refine_ls_restrained_S_all 1.039
_refine_ls_R_factor_all 0.1139
_refine_ls_R_factor_gt 0.0585
_refine_ls_shift/su_max 0.001
_refine_ls_shift/su_mean 0.000
_refine_ls_structure_factor_coef Fsqd
_refine_ls_weighting_details 'w = 1/[\s^2^(Fo^2^)+(0.0286P)^2^+3.8597P] where P = (Fo^2^+2Fc^2^)/3'
_refine_ls_weighting_scheme calc
_refine_ls_wR_factor_gt 0.0973
_refine_ls_wR_factor_ref 0.1187
_reflns_number_gt 2572
_reflns_number_total 4175
_reflns_threshold_expression I>2\s(I)
_cod_data_source_file wn6352.cif
_cod_data_source_block I
_cod_depositor_comments
;
The following automatic conversions were performed:
'_symmetry_cell_setting' value 'Orthorhombic' changed to 'orthorhombic'
according to '/home/saulius/struct/CIF-dictionaries/cif_core.dic'
dictionary named 'cif_core.dic' version 2.4.1 from 2010-06-29.

Automatic conversion script
Id: cif_fix_enum 1527 2010-12-29 10:47:43Z saulius 

The following automatic conversions were performed:

'_symmetry_cell_setting' value 'Orthorhombic' changed to
'orthorhombic' according to
/home/saulius/struct/CIF-dictionaries/cif_core.dic dictionary named
'cif_core.dic' version 2.4.1 from 2010-06-29.

Automatic conversion script
Id: cif_fix_values 1715 2011-07-08 13:25:40Z adriana 
;
_cod_original_sg_symbol_H-M 'P b c a '
_cod_database_code 2206099
_cod_database_fobs_code 2206099

loop_
_symmetry_equiv_pos_as_xyz
'x, y, z'
'-x+1/2, -y, z+1/2'
'-x, y+1/2, -z+1/2'
'x+1/2, -y+1/2, -z'
'-x, -y, -z'
'x-1/2, y, -z-1/2'
'x, -y-1/2, z-1/2'
'-x-1/2, y-1/2, z'

loop_
_atom_site_label
_atom_site_fract_x
_atom_site_fract_y
_atom_site_fract_z
_atom_site_U_iso_or_equiv
_atom_site_adp_type
_atom_site_calc_flag
_atom_site_refinement_flags
_atom_site_occupancy
_atom_site_type_symbol
S1 0.90785(12) 0.22093(4) 0.30420(3) 0.0503(2) Uani d . 1 S
S2 0.71485(13) 0.58871(5) 0.42315(3) 0.0603(3) Uani d . 1 S
O1 0.8356(3) 0.42540(10) 0.34173(7) 0.0479(6) Uani d . 1 O
N1 1.2443(3) 0.15819(12) 0.31221(8) 0.0396(6) Uani d . 1 N
N2 1.4254(4) 0.17577(14) 0.31651(9) 0.0509(7) Uani d . 1 N
N3 1.4319(4) 0.24523(15) 0.31596(10) 0.0567(8) Uani d . 1 N
N4 1.2604(4) 0.27470(13) 0.31138(9) 0.0527(7) Uani d . 1 N
N5 1.0712(4) 0.55214(15) 0.44383(10) 0.0577(8) Uani d . 1 N
N6 1.1889(4) 0.56413(17) 0.47859(11) 0.0670(9) Uani d . 1 N
N7 1.1104(5) 0.60153(17) 0.50930(10) 0.0625(8) Uani d . 1 N
N8 0.9355(4) 0.61429(14) 0.49528(9) 0.0502(7) Uani d . 1 N
C1 1.1084(4) 0.06214(16) 0.26898(11) 0.0466(8) Uani d . 1 C
H1 1.0910 0.0942 0.2456 0.056 Uiso calc R 1 H
C2 1.0567(5) -0.00898(17) 0.26475(13) 0.0610(10) Uani d . 1 C
H2 1.0016 -0.0249 0.2387 0.073 Uiso calc R 1 H
C3 1.0871(5) -0.05578(17) 0.29913(15) 0.0628(11) Uani d . 1 C
H3 1.0534 -0.1036 0.2960 0.075 Uiso calc R 1 H
C4 1.1664(5) -0.03303(19) 0.33803(14) 0.0609(10) Uani d . 1 C
H4 1.1874 -0.0656 0.3609 0.073 Uiso calc R 1 H
C5 1.2156(4) 0.03866(17) 0.34354(11) 0.0493(8) Uani d . 1 C
H5 1.2666 0.0549 0.3701 0.059 Uiso calc R 1 H
C6 1.1861(4) 0.08459(15) 0.30837(10) 0.0378(7) Uani d . 1 C
C7 1.1461(4) 0.21938(15) 0.30905(10) 0.0391(7) Uani d . 1 C
C8 0.8728(5) 0.31732(15) 0.30187(10) 0.0462(8) Uani d . 1 C
H8A 0.9741 0.3392 0.2859 0.055 Uiso calc R 1 H
H8B 0.7611 0.3273 0.2855 0.055 Uiso calc R 1 H
C9 0.8592(5) 0.35030(15) 0.34736(11) 0.0516(9) Uani d . 1 C
H9A 0.7556 0.3303 0.3634 0.062 Uiso calc R 1 H
H9B 0.9699 0.3407 0.3642 0.062 Uiso calc R 1 H
C10 0.7970(5) 0.45995(16) 0.38267(10) 0.0522(9) Uani d . 1 C
H10A 0.8934 0.4500 0.4040 0.063 Uiso calc R 1 H
H10B 0.6818 0.4426 0.3947 0.063 Uiso calc R 1 H
C11 0.7851(5) 0.53971(15) 0.37396(10) 0.0456(8) Uani d . 1 C
H11A 0.6977 0.5484 0.3502 0.055 Uiso calc R 1 H
H11B 0.9040 0.5571 0.3642 0.055 Uiso calc R 1 H
C12 0.9142(5) 0.58380(17) 0.45478(11) 0.0489(8) Uani d . 1 C
C13 0.8119(5) 0.65690(17) 0.52156(10) 0.0497(9) Uani d . 1 C
C14 0.8792(6) 0.71881(19) 0.54124(11) 0.0633(10) Uani d . 1 C
H14 1.0009 0.7324 0.5374 0.076 Uiso calc R 1 H
C15 0.7613(8) 0.7600(2) 0.56677(12) 0.0775(13) Uani d . 1 C
H15 0.8045 0.8014 0.5804 0.093 Uiso calc R 1 H
C16 0.5808(7) 0.7402(2) 0.57209(12) 0.0772(13) Uani d . 1 C
H16 0.5025 0.7683 0.5892 0.093 Uiso calc R 1 H
C17 0.5158(6) 0.6786(2) 0.55212(12) 0.0710(12) Uani d . 1 C
H17 0.3933 0.6658 0.5555 0.085 Uiso calc R 1 H
C18 0.6314(6) 0.63600(19) 0.52706(12) 0.0609(10) Uani d . 1 C
H18 0.5885 0.5939 0.5141 0.073 Uiso calc R 1 H

loop_
_atom_site_aniso_label
_atom_site_aniso_U_11
_atom_site_aniso_U_22
_atom_site_aniso_U_33
_atom_site_aniso_U_12
_atom_site_aniso_U_13
_atom_site_aniso_U_23
S1 0.0446(5) 0.0344(4) 0.0719(6) 0.0017(4) -0.0012(5) -0.0046(4)
S2 0.0576(6) 0.0653(6) 0.0579(6) 0.0143(5) -0.0060(5) -0.0258(5)
O1 0.0675(16) 0.0361(11) 0.0403(12) 0.0065(11) 0.0006(11) -0.0049(10)
N1 0.0357(15) 0.0322(13) 0.0508(16) -0.0017(11) -0.0024(13) -0.0023(12)
N2 0.0402(18) 0.0491(16) 0.0633(19) -0.0059(14) -0.0023(15) -0.0078(14)
N3 0.050(2) 0.0506(17) 0.070(2) -0.0146(15) 0.0034(16) -0.0105(15)
N4 0.0553(19) 0.0373(14) 0.0655(19) -0.0082(14) 0.0043(15) -0.0060(14)
N5 0.054(2) 0.0652(19) 0.0534(19) 0.0045(16) -0.0028(16) -0.0081(15)
N6 0.061(2) 0.079(2) 0.060(2) 0.0043(18) -0.0059(18) -0.0026(18)
N7 0.065(2) 0.074(2) 0.0488(18) -0.0049(18) -0.0078(17) 0.0009(16)
N8 0.059(2) 0.0502(16) 0.0415(17) -0.0043(15) -0.0006(15) -0.0009(13)
C1 0.050(2) 0.0373(17) 0.053(2) 0.0057(15) -0.0069(17) -0.0012(15)
C2 0.058(3) 0.0426(19) 0.082(3) 0.0020(18) -0.011(2) -0.0177(19)
C3 0.048(2) 0.0351(18) 0.105(3) 0.0048(17) 0.004(2) -0.005(2)
C4 0.051(2) 0.048(2) 0.084(3) 0.0062(18) 0.002(2) 0.028(2)
C5 0.041(2) 0.053(2) 0.054(2) 0.0019(17) -0.0039(17) 0.0079(17)
C6 0.0331(17) 0.0330(15) 0.0474(19) 0.0025(13) -0.0014(15) -0.0003(15)
C7 0.0434(19) 0.0329(16) 0.0409(18) -0.0014(14) 0.0033(15) -0.0022(14)
C8 0.053(2) 0.0352(16) 0.050(2) 0.0058(15) -0.0018(17) -0.0031(15)
C9 0.068(2) 0.0391(18) 0.048(2) 0.0053(17) 0.0028(18) 0.0001(16)
C10 0.071(3) 0.0448(19) 0.0412(19) -0.0001(18) 0.0012(18) -0.0072(16)
C11 0.049(2) 0.0452(18) 0.0424(18) 0.0024(16) -0.0042(16) -0.0112(15)
C12 0.055(2) 0.0448(18) 0.047(2) -0.0020(18) -0.0025(18) -0.0069(16)
C13 0.070(3) 0.0470(19) 0.0319(18) -0.0016(19) 0.0020(17) -0.0019(15)
C14 0.093(3) 0.056(2) 0.041(2) -0.008(2) -0.004(2) -0.0069(18)
C15 0.126(4) 0.056(2) 0.050(2) 0.002(3) -0.008(3) -0.0134(19)
C16 0.114(4) 0.075(3) 0.042(2) 0.025(3) 0.006(3) -0.006(2)
C17 0.084(3) 0.084(3) 0.044(2) 0.001(2) 0.014(2) 0.000(2)
C18 0.080(3) 0.058(2) 0.045(2) -0.009(2) 0.011(2) -0.0048(18)

loop_
_atom_type_symbol
_atom_type_description
_atom_type_scat_dispersion_real
_atom_type_scat_dispersion_imag
_atom_type_scat_source
C C 0.0033 0.0016
; International Tables
Vol. C, Tables 4.2.6.8 and 6.1.1.4
;
H H 0.0000 0.0000
; International Tables
Vol. C, Tables 4.2.6.8 and 6.1.1.4
;
N N 0.0061 0.0033
; International Tables
Vol. C, Tables 4.2.6.8 and 6.1.1.4
;
O O 0.0106 0.0060
; International Tables
Vol. C, Tables 4.2.6.8 and 6.1.1.4
;
S S 0.1246 0.1234
; International Tables
Vol. C, Tables 4.2.6.8 and 6.1.1.4
;

loop_
_geom_angle_atom_site_label_1
_geom_angle_atom_site_label_2
_geom_angle_atom_site_label_3
_geom_angle
C7 S1 C8 99.19(15)
C12 S2 C11 100.56(16)
C10 O1 C9 111.7(2)
C7 N1 N2 108.4(2)
C7 N1 C6 130.1(3)
N2 N1 C6 121.4(2)
N3 N2 N1 105.9(2)
N2 N3 N4 111.6(3)
C7 N4 N3 105.4(2)
C12 N5 N6 106.1(3)
N7 N6 N5 110.9(3)
N6 N7 N8 106.7(3)
C12 N8 N7 108.2(3)
C12 N8 C13 130.9(3)
N7 N8 C13 120.8(3)
C6 C1 C2 118.8(3)
C6 C1 H1 120.6
C2 C1 H1 120.6
C3 C2 C1 119.8(3)
C3 C2 H2 120.1
C1 C2 H2 120.1
C2 C3 C4 120.9(3)
C2 C3 H3 119.6
C4 C3 H3 119.6
C3 C4 C5 120.4(3)
C3 C4 H4 119.8
C5 C4 H4 119.8
C6 C5 C4 117.7(3)
C6 C5 H5 121.1
C4 C5 H5 121.1
C5 C6 C1 122.3(3)
C5 C6 N1 119.0(3)
C1 C6 N1 118.6(3)
N4 C7 N1 108.7(3)
N4 C7 S1 128.1(2)
N1 C7 S1 123.2(2)
C9 C8 S1 112.3(2)
C9 C8 H8A 109.1
S1 C8 H8A 109.1
C9 C8 H8B 109.1
S1 C8 H8B 109.1
H8A C8 H8B 107.9
O1 C9 C8 107.7(2)
O1 C9 H9A 110.2
C8 C9 H9A 110.2
O1 C9 H9B 110.2
C8 C9 H9B 110.2
H9A C9 H9B 108.5
O1 C10 C11 108.0(2)
O1 C10 H10A 110.1
C11 C10 H10A 110.1
O1 C10 H10B 110.1
C11 C10 H10B 110.1
H10A C10 H10B 108.4
C10 C11 S2 111.8(2)
C10 C11 H11A 109.3
S2 C11 H11A 109.3
C10 C11 H11B 109.3
S2 C11 H11B 109.3
H11A C11 H11B 107.9
N5 C12 N8 108.1(3)
N5 C12 S2 127.4(3)
N8 C12 S2 124.5(3)
C18 C13 C14 121.3(3)
C18 C13 N8 120.4(3)
C14 C13 N8 118.2(3)
C15 C14 C13 118.6(4)
C15 C14 H14 120.7
C13 C14 H14 120.7
C16 C15 C14 120.6(4)
C16 C15 H15 119.7
C14 C15 H15 119.7
C15 C16 C17 120.1(4)
C15 C16 H16 119.9
C17 C16 H16 119.9
C16 C17 C18 120.4(4)
C16 C17 H17 119.8
C18 C17 H17 119.8
C17 C18 C13 118.9(4)
C17 C18 H18 120.6
C13 C18 H18 120.6

loop_
_geom_bond_atom_site_label_1
_geom_bond_atom_site_label_2
_geom_bond_distance
S1 C7 1.743(3)
S1 C8 1.818(3)
S2 C12 1.739(4)
S2 C11 1.812(3)
O1 C10 1.417(3)
O1 C9 1.422(3)
N1 C7 1.351(4)
N1 N2 1.366(3)
N1 C6 1.442(3)
N2 N3 1.297(4)
N3 N4 1.372(4)
N4 C7 1.328(4)
N5 C12 1.329(4)
N5 N6 1.370(4)
N6 N7 1.290(4)
N7 N8 1.363(4)
N8 C12 1.352(4)
N8 C13 1.438(4)
C1 C6 1.377(4)
C1 C2 1.385(4)
C1 H1 0.9300
C2 C3 1.371(5)
C2 H2 0.9300
C3 C4 1.371(5)
C3 H3 0.9300
C4 C5 1.395(5)
C4 H4 0.9300
C5 C6 1.377(4)
C5 H5 0.9300
C8 C9 1.502(4)
C8 H8A 0.9700
C8 H8B 0.9700
C9 H9A 0.9700
C9 H9B 0.9700
C10 C11 1.513(4)
C10 H10A 0.9700
C10 H10B 0.9700
C11 H11A 0.9700
C11 H11B 0.9700
C13 C18 1.382(5)
C13 C14 1.387(4)
C14 C15 1.385(5)
C14 H14 0.9300
C15 C16 1.375(6)
C15 H15 0.9300
C16 C17 1.380(5)
C16 H16 0.9300
C17 C18 1.382(5)
C17 H17 0.9300
C18 H18 0.9300

loop_
_geom_torsion_atom_site_label_1
_geom_torsion_atom_site_label_2
_geom_torsion_atom_site_label_3
_geom_torsion_atom_site_label_4
_geom_torsion
C7 N1 N2 N3 0.1(3)
C6 N1 N2 N3 175.6(3)
N1 N2 N3 N4 0.0(4)
N2 N3 N4 C7 -0.1(4)
C12 N5 N6 N7 -0.5(4)
N5 N6 N7 N8 0.8(4)
N6 N7 N8 C12 -0.8(4)
N6 N7 N8 C13 -178.1(3)
C6 C1 C2 C3 -1.4(5)
C1 C2 C3 C4 0.7(6)
C2 C3 C4 C5 0.8(6)
C3 C4 C5 C6 -1.6(5)
C4 C5 C6 C1 0.9(5)
C4 C5 C6 N1 -176.8(3)
C2 C1 C6 C5 0.6(5)
C2 C1 C6 N1 178.3(3)
C7 N1 C6 C5 -121.5(3)
N2 N1 C6 C5 64.1(4)
C7 N1 C6 C1 60.6(4)
N2 N1 C6 C1 -113.8(3)
N3 N4 C7 N1 0.1(3)
N3 N4 C7 S1 178.6(2)
N2 N1 C7 N4 -0.2(3)
C6 N1 C7 N4 -175.1(3)
N2 N1 C7 S1 -178.7(2)
C6 N1 C7 S1 6.3(4)
C8 S1 C7 N4 1.6(3)
C8 S1 C7 N1 179.8(3)
C7 S1 C8 C9 -86.0(3)
C10 O1 C9 C8 172.2(3)
S1 C8 C9 O1 178.9(2)
C9 O1 C10 C11 176.8(3)
O1 C10 C11 S2 174.6(2)
C12 S2 C11 C10 73.3(3)
N6 N5 C12 N8 -0.1(4)
N6 N5 C12 S2 178.3(3)
N7 N8 C12 N5 0.6(4)
C13 N8 C12 N5 177.5(3)
N7 N8 C12 S2 -177.9(2)
C13 N8 C12 S2 -1.0(5)
C11 S2 C12 N5 0.3(3)
C11 S2 C12 N8 178.4(3)
C12 N8 C13 C18 46.1(5)
N7 N8 C13 C18 -137.3(3)
C12 N8 C13 C14 -134.3(4)
N7 N8 C13 C14 42.3(4)
C18 C13 C14 C15 -0.1(5)
N8 C13 C14 C15 -179.7(3)
C13 C14 C15 C16 -0.6(6)
C14 C15 C16 C17 0.3(6)
C15 C16 C17 C18 0.7(6)
C16 C17 C18 C13 -1.4(6)
C14 C13 C18 C17 1.1(5)
N8 C13 C18 C17 -179.3(3)

loop_
_cod_related_entry_id
_cod_related_entry_database
_cod_related_entry_code
1 ChemSpider 21129358
